data_7156272
loop_
_publ_author_name
'Chen, Rongxiang'
'Ogunlana, Abosede Adejoke'
'Fang, Shangwen'
'Long, Wenhao'
'Sun, Hongmei'
'Bao, Xiaoguang'
'Wan, Xiaobing'

_publ_section_title
;
 In situ generation of nitrile oxides from copper carbene and tert-butyl
 nitrite: synthesis of fully substituted isoxazoles.
;
_journal_issue 25
_journal_name_full 'Organic &amp; biomolecular chemistry'
_journal_page_first 4683
_journal_page_last 4687
_journal_paper_doi 10.1039/c8ob01067f
_journal_volume 16
_journal_year 2018
_chemical_formula_moiety 'C19 H21 N O5'
_chemical_formula_sum 'C19 H21 N O5'
_chemical_formula_weight 343.37
_space_group_crystal_system triclinic
_space_group_IT_number 2
_space_group_name_Hall '-P 1'
_space_group_name_H-M_alt 'P -1'
_symmetry_space_group_name_Hall '-P 1'
_symmetry_space_group_name_H-M 'P -1'
_atom_sites_solution_hydrogens geom
_atom_sites_solution_primary direct
_atom_sites_solution_secondary difmap
_audit_creation_date 2017-05-03
_audit_creation_method
;
Olex2 1.2
(compiled 2017.03.02 svn.r3394 for OlexSys, GUI svn.r5324)
;
_audit_update_record
;
2017-05-03 deposited with the CCDC.
2018-06-04 downloaded from the CCDC.
;
_cell_angle_alpha 75.6790(10)
_cell_angle_beta 88.544(2)
_cell_angle_gamma 79.757(2)
_cell_formula_units_Z 2
_cell_length_a 9.2521(5)
_cell_length_b 9.8028(5)
_cell_length_c 9.9294(5)
_cell_measurement_reflns_used 9956
_cell_measurement_temperature 120(2)
_cell_measurement_theta_max 27.55
_cell_measurement_theta_min 2.24
_cell_volume 858.51(8)
_computing_cell_refinement 'SAINT v8.37A (Bruker, 2015)'
_computing_data_reduction 'SAINT v8.37A (Bruker, 2015)'
_computing_molecular_graphics 'Olex2 (Dolomanov et al., 2009)'
_computing_publication_material 'Olex2 (Dolomanov et al., 2009)'
_computing_structure_refinement 'XL (Sheldrick, 2008)'
_computing_structure_solution 'ShelXS (Sheldrick, 2008)'
_diffrn_ambient_temperature 120.05
_diffrn_measured_fraction_theta_full 0.991
_diffrn_measured_fraction_theta_max 0.991
_diffrn_measurement_device_type 'Bruker APEX-II CCD'
_diffrn_measurement_method '\f and \w scans'
_diffrn_radiation_monochromator graphite
_diffrn_radiation_type MoK\a
_diffrn_radiation_wavelength 0.71073
_diffrn_reflns_av_R_equivalents 0.0468
_diffrn_reflns_av_unetI/netI 0.0272
_diffrn_reflns_limit_h_max 12
_diffrn_reflns_limit_h_min -12
_diffrn_reflns_limit_k_max 12
_diffrn_reflns_limit_k_min -12
_diffrn_reflns_limit_l_max 12
_diffrn_reflns_limit_l_min -12
_diffrn_reflns_number 27853
_diffrn_reflns_theta_full 27.55
_diffrn_reflns_theta_max 27.55
_diffrn_reflns_theta_min 2.18
_diffrn_source 'fine-focus sealed tube'
_diffrn_standards_number 0
_exptl_absorpt_coefficient_mu 0.096
_exptl_absorpt_correction_type none
_exptl_crystal_density_diffrn 1.328
_exptl_crystal_density_method 'not measured'
_exptl_crystal_description block
_exptl_crystal_F_000 364
_refine_diff_density_max 0.311
_refine_diff_density_min -0.301
_refine_diff_density_rms 0.093
_refine_ls_extinction_method none
_refine_ls_goodness_of_fit_ref 1.151
_refine_ls_hydrogen_treatment constr
_refine_ls_matrix_type full
_refine_ls_number_parameters 227
_refine_ls_number_reflns 3915
_refine_ls_number_restraints 0
_refine_ls_restrained_S_all 1.151
_refine_ls_R_factor_all 0.0427
_refine_ls_R_factor_gt 0.0368
_refine_ls_shift/su_max 0.012
_refine_ls_shift/su_mean 0.003
_refine_ls_structure_factor_coef Fsqd
_refine_ls_weighting_details 'calc w=1/[\s^2^(Fo^2^)+(0.0633P)^2^+0.2298P] where P=(Fo^2^+2Fc^2^)/3'
_refine_ls_weighting_scheme calc
_refine_ls_wR_factor_gt 0.1098
_refine_ls_wR_factor_ref 0.1212
_reflns_number_gt 3506
_reflns_number_total 3915
_reflns_threshold_expression >2sigma(I)
_cod_data_source_file c8ob01067f2.cif
_cod_data_source_block mo_chen2_0m_a
_cod_depositor_comments 'Adding full bibliography for 7156272.cif.'
_cod_database_code 7156272
_olex2_refinement_description
;
1. Fixed Uiso
 At 1.2 times of:
  All C(H) groups, All C(H,H) groups
 At 1.5 times of:
  All C(H,H,H) groups
2.a Ternary CH refined with riding coordinates:
 C14(H14)
2.b Secondary CH2 refined with riding coordinates:
 C19(H19A,H19B), C15(H15A,H15B), C17(H17A,H17B), C16(H16A,H16B), C18(H18A,
 H18B), C11(H11A,H11B)
2.c Aromatic/amide H refined with riding coordinates:
 C5(H5), C9(H9), C6(H6), C8(H8), C7(H7)
2.d Idealised Me refined as rotating group:
 C12(H12A,H12B,H12C)
;
_olex2_submission_special_instructions 'No special instructions were received'

loop_
_space_group_symop_id
_space_group_symop_operation_xyz
1 'x, y, z'
2 '-x, -y, -z'

loop_
_atom_site_label
_atom_site_type_symbol
_atom_site_fract_x
_atom_site_fract_y
_atom_site_fract_z
_atom_site_U_iso_or_equiv
_atom_site_adp_type
_atom_site_occupancy
_atom_site_calc_flag
_atom_site_refinement_flags_posn
O5 O 0.29936(9) 0.15160(9) 0.98661(8) 0.0195(2) Uani 1 d .
O3 O 0.15191(9) 0.03720(9) 0.74748(8) 0.0194(2) Uani 1 d .
O4 O 0.05478(9) 0.23249(9) 0.95608(9) 0.0222(2) Uani 1 d .
O2 O 0.12472(11) 0.11192(10) 0.51433(9) 0.0260(2) Uani 1 d .
O1 O 0.28064(10) 0.46666(9) 0.60789(8) 0.0205(2) Uani 1 d .
N1 N 0.26705(12) 0.41898(11) 0.75366(10) 0.0208(2) Uani 1 d .
C10 C 0.15142(12) 0.13228(12) 0.62486(12) 0.0169(2) Uani 1 d .
C13 C 0.17871(13) 0.22392(12) 0.91594(12) 0.0171(2) Uani 1 d .
C14 C 0.28001(13) 0.06515(12) 1.12771(11) 0.0179(2) Uani 1 d .
H14 H 0.2021 0.1195 1.1755 0.021 Uiso 1 calc R
C5 C 0.37292(14) 0.44580(13) 0.32961(13) 0.0222(3) Uani 1 d .
H5 H 0.4540 0.4503 0.3842 0.027 Uiso 1 calc R
C19 C 0.23519(14) -0.07424(13) 1.11953(13) 0.0215(3) Uani 1 d .
H19A H 0.3062 -0.1230 1.0628 0.026 Uiso 1 calc R
H19B H 0.1370 -0.0542 1.0742 0.026 Uiso 1 calc R
C15 C 0.42609(13) 0.04271(14) 1.20273(13) 0.0222(3) Uani 1 d .
H15A H 0.4470 0.1360 1.2109 0.027 Uiso 1 calc R
H15B H 0.5054 0.0005 1.1487 0.027 Uiso 1 calc R
C9 C 0.12597(14) 0.40035(13) 0.31361(13) 0.0229(3) Uani 1 d .
H9 H 0.0394 0.3731 0.3573 0.028 Uiso 1 calc R
C2 C 0.19261(12) 0.26496(12) 0.64437(12) 0.0166(2) Uani 1 d .
C4 C 0.24559(13) 0.40594(12) 0.39368(12) 0.0184(2) Uani 1 d .
C17 C 0.37931(15) -0.19791(14) 1.34039(13) 0.0253(3) Uani 1 d .
H17A H 0.3736 -0.2583 1.4357 0.030 Uiso 1 calc R
H17B H 0.4553 -0.2498 1.2903 0.030 Uiso 1 calc R
C1 C 0.21529(12) 0.30063(12) 0.77165(12) 0.0169(2) Uani 1 d .
C16 C 0.42240(14) -0.05685(14) 1.34759(13) 0.0247(3) Uani 1 d .
H16A H 0.5205 -0.0761 1.3930 0.030 Uiso 1 calc R
H16B H 0.3510 -0.0093 1.4049 0.030 Uiso 1 calc R
C18 C 0.23106(14) -0.17125(14) 1.26561(13) 0.0244(3) Uani 1 d .
H18A H 0.1539 -0.1259 1.3195 0.029 Uiso 1 calc R
H18B H 0.2062 -0.2636 1.2593 0.029 Uiso 1 calc R
C3 C 0.23628(12) 0.37303(12) 0.54571(12) 0.0170(2) Uani 1 d .
C11 C 0.11554(14) -0.10125(12) 0.74491(13) 0.0205(3) Uani 1 d .
H11A H 0.0508 -0.0898 0.6635 0.025 Uiso 1 calc R
H11B H 0.0619 -0.1378 0.8299 0.025 Uiso 1 calc R
C12 C 0.25313(16) -0.20654(14) 0.73690(16) 0.0312(3) Uani 1 d .
H12A H 0.3053 -0.1709 0.6519 0.047 Uiso 1 calc GR
H12B H 0.2273 -0.2989 0.7355 0.047 Uiso 1 calc GR
H12C H 0.3166 -0.2185 0.8181 0.047 Uiso 1 calc GR
C6 C 0.38024(16) 0.47879(14) 0.18585(13) 0.0277(3) Uani 1 d .
H6 H 0.4670 0.5051 0.1418 0.033 Uiso 1 calc R
C8 C 0.13448(16) 0.43492(14) 0.16998(13) 0.0276(3) Uani 1 d .
H8 H 0.0531 0.4321 0.1149 0.033 Uiso 1 calc R
C7 C 0.26148(17) 0.47361(14) 0.10620(13) 0.0297(3) Uani 1 d .
H7 H 0.2670 0.4966 0.0077 0.036 Uiso 1 calc R

loop_
_atom_site_aniso_label
_atom_site_aniso_U_11
_atom_site_aniso_U_22
_atom_site_aniso_U_33
_atom_site_aniso_U_23
_atom_site_aniso_U_13
_atom_site_aniso_U_12
O5 0.0192(4) 0.0216(4) 0.0163(4) -0.0013(3) 0.0012(3) -0.0046(3)
O3 0.0269(5) 0.0143(4) 0.0180(4) -0.0035(3) 0.0004(3) -0.0072(3)
O4 0.0200(4) 0.0250(5) 0.0201(4) -0.0030(3) 0.0022(3) -0.0034(3)
O2 0.0377(5) 0.0255(5) 0.0193(4) -0.0073(4) -0.0005(4) -0.0146(4)
O1 0.0308(5) 0.0173(4) 0.0149(4) -0.0031(3) 0.0007(3) -0.0093(3)
N1 0.0301(6) 0.0195(5) 0.0141(5) -0.0037(4) 0.0016(4) -0.0081(4)
C10 0.0168(5) 0.0174(5) 0.0173(5) -0.0042(4) 0.0016(4) -0.0048(4)
C13 0.0224(6) 0.0154(5) 0.0150(5) -0.0046(4) 0.0007(4) -0.0058(4)
C14 0.0187(5) 0.0195(5) 0.0142(5) -0.0014(4) 0.0010(4) -0.0042(4)
C5 0.0256(6) 0.0204(6) 0.0203(6) -0.0040(5) 0.0012(5) -0.0052(5)
C19 0.0235(6) 0.0203(6) 0.0204(6) -0.0033(5) -0.0025(5) -0.0051(5)
C15 0.0200(6) 0.0253(6) 0.0218(6) -0.0059(5) -0.0013(5) -0.0051(5)
C9 0.0261(6) 0.0208(6) 0.0211(6) -0.0036(5) -0.0026(5) -0.0039(5)
C2 0.0176(5) 0.0159(5) 0.0161(5) -0.0040(4) -0.0001(4) -0.0027(4)
C4 0.0243(6) 0.0140(5) 0.0158(5) -0.0023(4) -0.0001(4) -0.0019(4)
C17 0.0255(6) 0.0236(6) 0.0216(6) -0.0008(5) -0.0011(5) 0.0027(5)
C1 0.0184(5) 0.0159(5) 0.0164(5) -0.0044(4) -0.0001(4) -0.0022(4)
C16 0.0238(6) 0.0292(7) 0.0192(6) -0.0061(5) -0.0044(5) 0.0014(5)
C18 0.0240(6) 0.0205(6) 0.0255(6) 0.0002(5) 0.0009(5) -0.0040(5)
C3 0.0186(5) 0.0148(5) 0.0180(5) -0.0046(4) -0.0016(4) -0.0026(4)
C11 0.0242(6) 0.0157(5) 0.0237(6) -0.0046(4) 0.0015(5) -0.0095(4)
C12 0.0319(7) 0.0197(6) 0.0434(8) -0.0098(6) 0.0071(6) -0.0064(5)
C6 0.0356(7) 0.0246(6) 0.0219(6) -0.0044(5) 0.0079(5) -0.0061(5)
C8 0.0370(7) 0.0233(6) 0.0211(6) -0.0046(5) -0.0082(5) -0.0019(5)
C7 0.0469(8) 0.0242(6) 0.0159(6) -0.0037(5) 0.0017(5) -0.0028(6)

loop_
_atom_type_symbol
_atom_type_description
_atom_type_scat_dispersion_real
_atom_type_scat_dispersion_imag
_atom_type_scat_source
C C 0.0033 0.0016 'International Tables Vol C Tables 4.2.6.8 and 6.1.1.4'
H H 0.0000 0.0000 'International Tables Vol C Tables 4.2.6.8 and 6.1.1.4'
N N 0.0061 0.0033 'International Tables Vol C Tables 4.2.6.8 and 6.1.1.4'
O O 0.0106 0.0060 'International Tables Vol C Tables 4.2.6.8 and 6.1.1.4'

loop_
_geom_angle_atom_site_label_1
_geom_angle_atom_site_label_2
_geom_angle_atom_site_label_3
_geom_angle
C13 O5 C14 116.91(9)
C10 O3 C11 116.55(9)
C3 O1 N1 109.22(9)
C1 N1 O1 104.84(9)
O3 C10 C2 110.08(9)
O2 C10 O3 125.15(11)
O2 C10 C2 124.75(11)
O5 C13 C1 110.77(9)
O4 C13 O5 127.31(11)
O4 C13 C1 121.91(10)
O5 C14 C19 109.71(9)
O5 C14 C15 105.71(9)
C15 C14 C19 112.79(10)
C6 C5 C4 119.55(12)
C14 C19 C18 109.92(10)
C14 C15 C16 110.14(10)
C8 C9 C4 119.49(12)
C1 C2 C10 127.87(10)
C3 C2 C10 127.81(10)
C3 C2 C1 103.82(10)
C5 C4 C3 119.82(11)
C9 C4 C5 120.27(11)
C9 C4 C3 119.89(11)
C16 C17 C18 110.56(10)
N1 C1 C13 119.34(10)
N1 C1 C2 112.71(10)
C2 C1 C13 127.85(10)
C17 C16 C15 111.36(10)
C17 C18 C19 110.69(10)
O1 C3 C2 109.42(10)
O1 C3 C4 116.11(10)
C2 C3 C4 134.47(11)
O3 C11 C12 110.29(10)
C7 C6 C5 120.26(13)
C9 C8 C7 120.27(12)
C6 C7 C8 120.16(12)

loop_
_geom_bond_atom_site_label_1
_geom_bond_atom_site_label_2
_geom_bond_distance
O5 C13 1.3241(14)
O5 C14 1.4721(13)
O3 C10 1.3374(14)
O3 C11 1.4615(13)
O4 C13 1.1998(15)
O2 C10 1.2020(14)
O1 N1 1.4164(12)
O1 C3 1.3488(14)
N1 C1 1.3030(15)
C10 C2 1.4762(15)
C13 C1 1.5052(15)
C14 C19 1.5178(16)
C14 C15 1.5147(16)
C5 C4 1.3957(17)
C5 C6 1.3860(17)
C19 C18 1.5288(16)
C15 C16 1.5289(17)
C9 C4 1.3956(17)
C9 C8 1.3855(17)
C2 C1 1.4220(15)
C2 C3 1.3653(16)
C4 C3 1.4672(15)
C17 C16 1.5240(19)
C17 C18 1.5261(18)
C11 C12 1.5034(18)
C6 C7 1.385(2)
C8 C7 1.388(2)
